data_7055157
loop_
_publ_author_name
'Panini, Piyush'
'Chopra, Deepak'

_publ_section_title
;
 Experimental and computational insights into the nature of weak
 intermolecular interactions in trifluoromethyl-substituted isomeric
 crystalline N-methyl-N-phenylbenzamides
;
_journal_issue 11
_journal_name_full 'New J. Chem.'
_journal_page_first 8720
_journal_paper_doi 10.1039/C5NJ01670C
_journal_volume 39
_journal_year 2015
_chemical_formula_moiety 'C15 H12 F3 N O'
_chemical_formula_sum 'C15 H12 F3 N O'
_chemical_formula_weight 279.26
_space_group_IT_number 14
_symmetry_cell_setting monoclinic
_symmetry_Int_Tables_number 14
_symmetry_space_group_name_Hall '-P 2ybc'
_symmetry_space_group_name_H-M 'P 1 21/c 1'
_atom_sites_solution_hydrogens geom
_atom_sites_solution_primary direct
_atom_sites_solution_secondary difmap
_audit_creation_method SHELXL-13
_audit_update_record
;
2014-10-03 deposited with the CCDC.
2015-09-09 downloaded from the CCDC.
;
_cell_angle_alpha 90.00
_cell_angle_beta 106.707(12)
_cell_angle_gamma 90.00
_cell_formula_units_Z 8
_cell_length_a 23.731(5)
_cell_length_b 8.3394(15)
_cell_length_c 13.706(2)
_cell_measurement_reflns_used 5413
_cell_measurement_temperature 120(2)
_cell_measurement_theta_max 22.63
_cell_measurement_theta_min 2.89
_cell_volume 2597.9(8)
_computing_structure_refinement 'SHELXL-97 (Sheldrick, 1997)'
_computing_structure_solution 'SHELXS-97 (Sheldrick, 1990)'
_diffrn_ambient_temperature 120(2)
_diffrn_measured_fraction_theta_full 0.999
_diffrn_measured_fraction_theta_max 0.999
_diffrn_radiation_monochromator graphite
_diffrn_radiation_source 'fine-focus sealed tube'
_diffrn_radiation_type MoK\a
_diffrn_radiation_wavelength 0.71073
_diffrn_reflns_av_R_equivalents 0.0000
_diffrn_reflns_av_sigmaI/netI 0.0407
_diffrn_reflns_limit_h_max 28
_diffrn_reflns_limit_h_min -28
_diffrn_reflns_limit_k_max 9
_diffrn_reflns_limit_k_min -9
_diffrn_reflns_limit_l_max 16
_diffrn_reflns_limit_l_min -16
_diffrn_reflns_number 4556
_diffrn_reflns_theta_full 25.01
_diffrn_reflns_theta_max 25.01
_diffrn_reflns_theta_min 0.90
_exptl_absorpt_coefficient_mu 0.119
_exptl_absorpt_correction_T_max 0.9635
_exptl_absorpt_correction_T_min 0.9306
_exptl_absorpt_correction_type multi-scan
_exptl_absorpt_process_details SADABS
_exptl_crystal_colour colourless
_exptl_crystal_density_diffrn 1.428
_exptl_crystal_density_method 'not measured'
_exptl_crystal_description plate
_exptl_crystal_F_000 1152
_exptl_crystal_size_max 0.43
_exptl_crystal_size_mid 0.31
_exptl_crystal_size_min 0.14
_refine_diff_density_max 0.223
_refine_diff_density_min -0.182
_refine_diff_density_rms 0.043
_refine_ls_extinction_method none
_refine_ls_goodness_of_fit_ref 1.063
_refine_ls_hydrogen_treatment constr
_refine_ls_matrix_type full
_refine_ls_number_parameters 364
_refine_ls_number_reflns 4556
_refine_ls_number_restraints 0
_refine_ls_restrained_S_all 1.063
_refine_ls_R_factor_all 0.0522
_refine_ls_R_factor_gt 0.0403
_refine_ls_shift/su_max 0.000
_refine_ls_shift/su_mean 0.000
_refine_ls_structure_factor_coef Fsqd
_refine_ls_weighting_details 'calc w=1/[\s^2^(Fo^2^)+(0.0357P)^2^+0.5571P] where P=(Fo^2^+2Fc^2^)/3'
_refine_ls_weighting_scheme calc
_refine_ls_wR_factor_gt 0.0854
_refine_ls_wR_factor_ref 0.0897
_reflns_number_gt 3759
_reflns_number_total 4556
_reflns_threshold_expression >2sigma(I)
_cod_data_source_file c5nj01670c3.cif
_cod_data_source_block NM30
_cod_depositor_comments
;
The following automatic conversions were performed:

'_symmetry_cell_setting' value 'Monoclinic' changed to 'monoclinic'
according to
/usr/data/users/saulius/crontab/automatic-downloads/current/RSC/lib/dictionaries/cif_core.dic
dictionary named 'cif_core.dic' version 2.4.2 from 2011-04-26.

Automatic conversion script
Id: cif_fix_values 3271 2015-04-21 07:52:19Z andrius 

The following automatic conversions were performed:

data name '_iucr_refine_instruction_details' was replaced with
'_iucr_refine_instructions_details' as specified in the replacement
file 'data/replacement-values/replacement_tags.lst'.

Automatic conversion script
Id: cif_correct_tags 9268 2022-04-12 08:56:07Z antanas 
;
_cod_original_sg_symbol_H-M 'P 21/c'
_cod_database_code 7055157

loop_
_symmetry_equiv_pos_as_xyz
'x, y, z'
'-x, y+1/2, -z+1/2'
'-x, -y, -z'
'x, -y-1/2, z-1/2'

loop_
_atom_site_label
_atom_site_type_symbol
_atom_site_fract_x
_atom_site_fract_y
_atom_site_fract_z
_atom_site_U_iso_or_equiv
_atom_site_adp_type
_atom_site_occupancy
_atom_site_symmetry_multiplicity
_atom_site_calc_flag
_atom_site_refinement_flags
F1 F 0.46007(7) 0.08626(18) 0.91251(14) 0.0425(5) Uani 1 1 d .
F2 F 0.47309(10) 0.2483(2) 1.03947(15) 0.0430(6) Uani 1 1 d .
F3 F 0.53856(7) 0.22672(19) 0.95935(15) 0.0358(5) Uani 1 1 d .
F1' F 0.02812(10) 0.75183(18) 0.56941(15) 0.0419(6) Uani 1 1 d .
F2' F -0.03698(7) 0.77485(18) 0.42441(15) 0.0339(5) Uani 1 1 d .
F3' F 0.04207(7) 0.91261(18) 0.45539(13) 0.0419(5) Uani 1 1 d .
N1 N 0.36247(10) 0.7053(3) 0.66270(18) 0.0258(6) Uani 1 1 d .
O1 O 0.31798(9) 0.7827(2) 0.50055(17) 0.0371(6) Uani 1 1 d .
N1' N 0.13528(10) 0.2856(3) 0.30046(18) 0.0253(6) Uani 1 1 d .
O1' O 0.18184(9) 0.2051(2) 0.18695(16) 0.0351(5) Uani 1 1 d .
C1 C 0.32058(11) 0.5031(3) 0.5300(2) 0.0270(7) Uani 1 1 d .
C2 C 0.32733(12) 0.4580(3) 0.4362(2) 0.0337(7) Uani 1 1 d .
H2 H 0.3424 0.5327 0.3977 0.040 Uiso 1 1 calc R
C3 C 0.31231(13) 0.3058(4) 0.3989(3) 0.0411(8) Uani 1 1 d .
H3 H 0.3172 0.2755 0.3350 0.049 Uiso 1 1 calc R
C4 C 0.29029(14) 0.1978(4) 0.4542(3) 0.0450(9) Uani 1 1 d .
H4 H 0.2803 0.0925 0.4286 0.054 Uiso 1 1 calc R
C5 C 0.28256(15) 0.2411(4) 0.5468(3) 0.0426(11) Uani 1 1 d .
H5 H 0.2667 0.1666 0.5843 0.051 Uiso 1 1 calc R
C6 C 0.29796(11) 0.3931(3) 0.5842(2) 0.0313(7) Uani 1 1 d .
H6 H 0.2930 0.4228 0.6481 0.038 Uiso 1 1 calc R
C7 C 0.39313(12) 0.5885(3) 0.7348(2) 0.0246(6) Uani 1 1 d .
C8 C 0.43077(11) 0.4802(3) 0.7096(2) 0.0276(7) Uani 1 1 d .
H8 H 0.4372 0.4849 0.6444 0.033 Uiso 1 1 calc R
C9 C 0.45888(11) 0.3655(3) 0.7787(2) 0.0279(7) Uani 1 1 d .
H9 H 0.4837 0.2890 0.7603 0.033 Uiso 1 1 calc R
C10 C 0.45107(11) 0.3614(3) 0.8751(2) 0.0248(7) Uani 1 1 d .
C11 C 0.41441(11) 0.4720(3) 0.90105(19) 0.0257(6) Uani 1 1 d .
H11 H 0.4092 0.4696 0.9672 0.031 Uiso 1 1 calc R
C12 C 0.38521(11) 0.5859(3) 0.83159(19) 0.0266(6) Uani 1 1 d .
H12 H 0.3600 0.6616 0.8497 0.032 Uiso 1 1 calc R
C13 C 0.33422(11) 0.6723(3) 0.5630(2) 0.0277(7) Uani 1 1 d .
C14 C 0.36649(13) 0.8740(3) 0.6938(2) 0.0382(8) Uani 1 1 d .
H14A H 0.3740 0.9403 0.6398 0.057 Uiso 1 1 calc R
H14B H 0.3987 0.8873 0.7566 0.057 Uiso 1 1 calc R
H14C H 0.3294 0.9072 0.7057 0.057 Uiso 1 1 calc R
C15 C 0.48026(16) 0.2330(3) 0.9471(3) 0.0303(8) Uani 1 1 d .
C1' C 0.18023(11) 0.4849(3) 0.2132(2) 0.0253(6) Uani 1 1 d .
C2' C 0.20191(11) 0.5939(3) 0.2916(2) 0.0312(7) Uani 1 1 d .
H2' H 0.2069 0.5631 0.3603 0.037 Uiso 1 1 calc R
C3' C 0.21626(15) 0.7488(3) 0.2689(3) 0.0400(10) Uani 1 1 d .
H3' H 0.2313 0.8238 0.3222 0.048 Uiso 1 1 calc R
C4' C 0.20867(14) 0.7931(4) 0.1693(3) 0.0445(9) Uani 1 1 d .
H4' H 0.2173 0.8999 0.1542 0.053 Uiso 1 1 calc R
C5' C 0.18881(13) 0.6852(4) 0.0917(3) 0.0425(8) Uani 1 1 d .
H5' H 0.1846 0.7164 0.0233 0.051 Uiso 1 1 calc R
C6' C 0.17493(12) 0.5315(3) 0.1131(2) 0.0330(7) Uani 1 1 d .
H6' H 0.1616 0.4564 0.0593 0.040 Uiso 1 1 calc R
C7' C 0.10629(11) 0.4048(3) 0.3429(2) 0.0240(6) Uani 1 1 d .
C8' C 0.11518(11) 0.4119(3) 0.44697(18) 0.0256(6) Uani 1 1 d .
H8' H 0.1409 0.3372 0.4901 0.031 Uiso 1 1 calc R
C9' C 0.08698(11) 0.5271(3) 0.4893(2) 0.0276(6) Uani 1 1 d .
H9' H 0.0929 0.5303 0.5609 0.033 Uiso 1 1 calc R
C10' C 0.05012(11) 0.6371(3) 0.4263(2) 0.0237(6) Uani 1 1 d .
C11' C 0.04068(11) 0.6299(3) 0.32147(19) 0.0262(6) Uani 1 1 d .
H11' H 0.0153 0.7054 0.2785 0.031 Uiso 1 1 calc R
C12' C 0.06800(11) 0.5136(3) 0.27965(19) 0.0274(7) Uani 1 1 d .
H12' H 0.0608 0.5076 0.2079 0.033 Uiso 1 1 calc R
C13' C 0.16581(12) 0.3150(3) 0.2312(2) 0.0252(7) Uani 1 1 d .
C14' C 0.12636(13) 0.1167(3) 0.3240(2) 0.0350(8) Uani 1 1 d .
H14D H 0.1045 0.0613 0.2615 0.053 Uiso 1 1 calc R
H14E H 0.1040 0.1118 0.3739 0.053 Uiso 1 1 calc R
H14F H 0.1646 0.0648 0.3521 0.053 Uiso 1 1 calc R
C15' C 0.02137(15) 0.7664(3) 0.4687(3) 0.0278(8) Uani 1 1 d .

loop_
_atom_site_aniso_label
_atom_site_aniso_U_11
_atom_site_aniso_U_22
_atom_site_aniso_U_33
_atom_site_aniso_U_23
_atom_site_aniso_U_13
_atom_site_aniso_U_12
F1 0.0438(11) 0.0276(10) 0.0465(12) 0.0042(8) -0.0027(9) -0.0046(8)
F2 0.0540(14) 0.0479(11) 0.0292(13) 0.0109(7) 0.0154(12) 0.0093(8)
F3 0.0270(10) 0.0386(10) 0.0380(12) 0.0013(8) 0.0033(9) 0.0021(7)
F1' 0.0494(14) 0.0508(12) 0.0250(13) -0.0058(7) 0.0100(12) 0.0106(8)
F2' 0.0303(10) 0.0366(10) 0.0368(12) 0.0010(7) 0.0128(9) 0.0030(7)
F3' 0.0441(11) 0.0261(9) 0.0612(13) -0.0092(8) 0.0241(9) -0.0062(8)
N1 0.0344(15) 0.0195(12) 0.0243(14) 0.0018(11) 0.0096(11) 0.0004(11)
O1 0.0500(14) 0.0304(12) 0.0312(13) 0.0137(10) 0.0123(11) 0.0087(10)
N1' 0.0331(15) 0.0175(13) 0.0253(14) 0.0017(11) 0.0084(11) 0.0040(11)
O1' 0.0478(14) 0.0271(11) 0.0323(13) -0.0032(10) 0.0146(11) 0.0043(10)
C1 0.0237(15) 0.0247(15) 0.0292(16) -0.0002(12) 0.0020(12) 0.0058(11)
C2 0.0339(17) 0.0381(18) 0.0275(16) 0.0021(13) 0.0064(13) 0.0105(13)
C3 0.0370(19) 0.041(2) 0.0370(19) -0.0111(16) -0.0020(15) 0.0157(16)
C4 0.0286(19) 0.0338(19) 0.063(2) -0.0217(19) -0.0021(17) 0.0044(15)
C5 0.025(2) 0.0353(19) 0.069(3) 0.0004(16) 0.015(2) -0.0031(13)
C6 0.0275(16) 0.0294(16) 0.0381(17) -0.0003(13) 0.0110(14) 0.0020(12)
C7 0.0282(16) 0.0218(14) 0.0243(15) -0.0005(12) 0.0085(13) -0.0013(12)
C8 0.0301(16) 0.0292(16) 0.0256(15) 0.0032(12) 0.0113(13) 0.0007(13)
C9 0.0255(15) 0.0285(15) 0.0299(16) -0.0015(13) 0.0083(13) 0.0028(12)
C10 0.0259(15) 0.0213(15) 0.0254(16) 0.0001(12) 0.0042(12) -0.0024(12)
C11 0.0274(16) 0.0278(15) 0.0227(15) -0.0037(12) 0.0085(12) -0.0083(13)
C12 0.0282(16) 0.0238(15) 0.0292(16) -0.0042(12) 0.0104(12) -0.0023(12)
C13 0.0285(17) 0.0302(16) 0.0262(17) 0.0035(13) 0.0108(14) 0.0026(13)
C14 0.052(2) 0.0233(15) 0.0387(19) -0.0048(14) 0.0114(16) 0.0011(14)
C15 0.031(2) 0.0304(18) 0.030(2) 0.0012(13) 0.0093(18) -0.0023(13)
C1' 0.0210(14) 0.0279(15) 0.0272(15) -0.0027(12) 0.0072(11) 0.0034(12)
C2' 0.0217(15) 0.0329(16) 0.0385(16) -0.0070(13) 0.0079(13) 0.0001(12)
C3' 0.028(2) 0.0263(17) 0.065(3) -0.0078(15) 0.013(2) -0.0036(12)
C4' 0.0308(19) 0.0313(17) 0.072(3) 0.0100(19) 0.0162(17) 0.0002(15)
C5' 0.039(2) 0.041(2) 0.051(2) 0.0167(18) 0.0187(16) 0.0082(16)
C6' 0.0334(17) 0.0339(16) 0.0330(17) 0.0029(13) 0.0116(13) 0.0080(13)
C7' 0.0242(15) 0.0195(13) 0.0283(15) -0.0011(11) 0.0076(12) -0.0015(11)
C8' 0.0293(16) 0.0242(15) 0.0216(15) 0.0049(11) 0.0047(12) 0.0021(12)
C9' 0.0345(17) 0.0263(14) 0.0219(14) 0.0007(12) 0.0081(12) -0.0026(12)
C10' 0.0237(15) 0.0246(15) 0.0225(15) -0.0001(12) 0.0061(12) -0.0012(12)
C11' 0.0236(15) 0.0265(15) 0.0267(15) 0.0008(12) 0.0042(12) 0.0056(12)
C12' 0.0314(16) 0.0295(16) 0.0189(14) -0.0007(11) 0.0036(12) 0.0016(12)
C13' 0.0275(16) 0.0246(15) 0.0191(15) -0.0003(12) 0.0000(12) 0.0046(12)
C14' 0.047(2) 0.0218(15) 0.0354(17) 0.0014(14) 0.0099(15) 0.0030(14)
C15' 0.027(2) 0.0273(17) 0.030(2) -0.0011(12) 0.0106(17) -0.0016(12)

loop_
_atom_type_symbol
_atom_type_description
_atom_type_scat_dispersion_real
_atom_type_scat_dispersion_imag
_atom_type_scat_source
C C 0.0033 0.0016 'International Tables Vol C Tables 4.2.6.8 and 6.1.1.4'
H H 0.0000 0.0000 'International Tables Vol C Tables 4.2.6.8 and 6.1.1.4'
N N 0.0061 0.0033 'International Tables Vol C Tables 4.2.6.8 and 6.1.1.4'
O O 0.0106 0.0060 'International Tables Vol C Tables 4.2.6.8 and 6.1.1.4'
F F 0.0171 0.0103 'International Tables Vol C Tables 4.2.6.8 and 6.1.1.4'

loop_
_geom_angle_atom_site_label_1
_geom_angle_atom_site_label_2
_geom_angle_atom_site_label_3
_geom_angle
C13 N1 C7 124.1(2)
C13 N1 C14 117.2(2)
C7 N1 C14 118.4(2)
C13' N1' C7' 124.8(2)
C13' N1' C14' 117.4(2)
C7' N1' C14' 117.5(2)
C6 C1 C2 118.8(3)
C6 C1 C13 123.4(2)
C2 C1 C13 117.7(3)
C3 C2 C1 120.4(3)
C3 C2 H2 119.8
C1 C2 H2 119.8
C4 C3 C2 119.9(3)
C4 C3 H3 120.0
C2 C3 H3 120.0
C3 C4 C5 120.5(3)
C3 C4 H4 119.8
C5 C4 H4 119.8
C6 C5 C4 119.5(3)
C6 C5 H5 120.3
C4 C5 H5 120.3
C5 C6 C1 120.9(3)
C5 C6 H6 119.6
C1 C6 H6 119.6
C8 C7 C12 120.1(2)
C8 C7 N1 120.7(2)
C12 C7 N1 119.2(2)
C9 C8 C7 120.2(2)
C9 C8 H8 119.9
C7 C8 H8 119.9
C8 C9 C10 120.1(2)
C8 C9 H9 119.9
C10 C9 H9 119.9
C11 C10 C9 119.7(2)
C11 C10 C15 121.1(3)
C9 C10 C15 119.1(3)
C12 C11 C10 120.6(2)
C12 C11 H11 119.7
C10 C11 H11 119.7
C11 C12 C7 119.3(2)
C11 C12 H12 120.4
C7 C12 H12 120.4
O1 C13 N1 120.4(3)
O1 C13 C1 119.8(3)
N1 C13 C1 119.7(2)
N1 C14 H14A 109.5
N1 C14 H14B 109.5
H14A C14 H14B 109.5
N1 C14 H14C 109.5
H14A C14 H14C 109.5
H14B C14 H14C 109.5
F2 C15 F3 107.0(3)
F2 C15 F1 107.0(3)
F3 C15 F1 104.9(2)
F2 C15 C10 113.6(3)
F3 C15 C10 112.1(3)
F1 C15 C10 111.7(3)
C2' C1' C6' 119.1(3)
C2' C1' C13' 123.0(2)
C6' C1' C13' 117.8(2)
C1' C2' C3' 119.6(3)
C1' C2' H2' 120.2
C3' C2' H2' 120.2
C4' C3' C2' 120.0(3)
C4' C3' H3' 120.0
C2' C3' H3' 120.0
C5' C4' C3' 120.8(3)
C5' C4' H4' 119.6
C3' C4' H4' 119.6
C4' C5' C6' 119.7(3)
C4' C5' H5' 120.1
C6' C5' H5' 120.1
C5' C6' C1' 120.6(3)
C5' C6' H6' 119.7
C1' C6' H6' 119.7
C8' C7' C12' 119.5(2)
C8' C7' N1' 120.2(2)
C12' C7' N1' 120.3(2)
C7' C8' C9' 120.8(2)
C7' C8' H8' 119.6
C9' C8' H8' 119.6
C10' C9' C8' 119.4(2)
C10' C9' H9' 120.3
C8' C9' H9' 120.3
C9' C10' C11' 120.1(2)
C9' C10' C15' 121.2(3)
C11' C10' C15' 118.8(3)
C12' C11' C10' 120.3(2)
C12' C11' H11' 119.9
C10' C11' H11' 119.9
C11' C12' C7' 119.9(2)
C11' C12' H12' 120.0
C7' C12' H12' 120.0
O1' C13' N1' 120.8(3)
O1' C13' C1' 120.8(3)
N1' C13' C1' 118.4(2)
N1' C14' H14D 109.5
N1' C14' H14E 109.5
H14D C14' H14E 109.5
N1' C14' H14F 109.5
H14D C14' H14F 109.5
H14E C14' H14F 109.5
F2' C15' F3' 105.1(2)
F2' C15' F1' 105.7(3)
F3' C15' F1' 106.3(2)
F2' C15' C10' 113.1(3)
F3' C15' C10' 112.3(3)
F1' C15' C10' 113.8(3)

loop_
_geom_bond_atom_site_label_1
_geom_bond_atom_site_label_2
_geom_bond_distance
F1 C15 1.349(3)
F2 C15 1.331(4)
F3 C15 1.346(4)
F1' C15' 1.349(4)
F2' C15' 1.344(4)
F3' C15' 1.346(3)
N1 C13 1.366(4)
N1 C7 1.428(3)
N1 C14 1.464(3)
O1 C13 1.240(3)
N1' C13' 1.372(4)
N1' C7' 1.425(3)
N1' C14' 1.473(3)
O1' C13' 1.219(3)
C1 C6 1.382(4)
C1 C2 1.393(4)
C1 C13 1.489(4)
C2 C3 1.376(4)
C2 H2 0.9500
C3 C4 1.374(5)
C3 H3 0.9500
C4 C5 1.381(5)
C4 H4 0.9500
C5 C6 1.377(4)
C5 H5 0.9500
C6 H6 0.9500
C7 C8 1.382(3)
C7 C12 1.393(4)
C8 C9 1.376(3)
C8 H8 0.9500
C9 C10 1.386(4)
C9 H9 0.9500
C10 C11 1.383(4)
C10 C15 1.486(4)
C11 C12 1.382(4)
C11 H11 0.9500
C12 H12 0.9500
C14 H14A 0.9800
C14 H14B 0.9800
C14 H14C 0.9800
C1' C2' 1.389(4)
C1' C6' 1.397(4)
C1' C13' 1.494(4)
C2' C3' 1.394(4)
C2' H2' 0.9500
C3' C4' 1.375(5)
C3' H3' 0.9500
C4' C5' 1.370(5)
C4' H4' 0.9500
C5' C6' 1.376(4)
C5' H5' 0.9500
C6' H6' 0.9500
C7' C8' 1.382(4)
C7' C12' 1.395(3)
C8' C9' 1.389(4)
C8' H8' 0.9500
C9' C10' 1.385(3)
C9' H9' 0.9500
C10' C11' 1.390(4)
C10' C15' 1.481(4)
C11' C12' 1.380(4)
C11' H11' 0.9500
C12' H12' 0.9500
C14' H14D 0.9800
C14' H14E 0.9800
C14' H14F 0.9800

loop_
_geom_torsion_atom_site_label_1
_geom_torsion_atom_site_label_2
_geom_torsion_atom_site_label_3
_geom_torsion_atom_site_label_4
_geom_torsion
C6 C1 C2 C3 -0.7(4)
C13 C1 C2 C3 -176.4(2)
C1 C2 C3 C4 0.3(4)
C2 C3 C4 C5 0.6(5)
C3 C4 C5 C6 -1.0(5)
C4 C5 C6 C1 0.5(5)
C2 C1 C6 C5 0.3(4)
C13 C1 C6 C5 175.7(3)
C13 N1 C7 C8 45.3(4)
C14 N1 C7 C8 -127.9(3)
C13 N1 C7 C12 -135.4(3)
C14 N1 C7 C12 51.4(4)
C12 C7 C8 C9 2.4(4)
N1 C7 C8 C9 -178.3(2)
C7 C8 C9 C10 -2.1(4)
C8 C9 C10 C11 0.7(4)
C8 C9 C10 C15 177.9(2)
C9 C10 C11 C12 0.4(4)
C15 C10 C11 C12 -176.8(2)
C10 C11 C12 C7 -0.1(4)
C8 C7 C12 C11 -1.3(4)
N1 C7 C12 C11 179.4(2)
C7 N1 C13 O1 -166.6(2)
C14 N1 C13 O1 6.7(4)
C7 N1 C13 C1 16.0(4)
C14 N1 C13 C1 -170.7(2)
C6 C1 C13 O1 -133.5(3)
C2 C1 C13 O1 42.0(4)
C6 C1 C13 N1 44.0(4)
C2 C1 C13 N1 -140.6(3)
C11 C10 C15 F2 -7.5(4)
C9 C10 C15 F2 175.3(3)
C11 C10 C15 F3 -129.0(3)
C9 C10 C15 F3 53.8(4)
C11 C10 C15 F1 113.6(3)
C9 C10 C15 F1 -63.6(4)
C6' C1' C2' C3' 1.9(4)
C13' C1' C2' C3' 177.8(3)
C1' C2' C3' C4' 0.3(5)
C2' C3' C4' C5' -2.1(5)
C3' C4' C5' C6' 1.5(5)
C4' C5' C6' C1' 0.8(4)
C2' C1' C6' C5' -2.5(4)
C13' C1' C6' C5' -178.5(2)
C13' N1' C7' C8' -131.0(3)
C14' N1' C7' C8' 56.1(4)
C13' N1' C7' C12' 50.1(4)
C14' N1' C7' C12' -122.8(3)
C12' C7' C8' C9' -0.7(4)
N1' C7' C8' C9' -179.7(2)
C7' C8' C9' C10' -0.8(4)
C8' C9' C10' C11' 1.2(4)
C8' C9' C10' C15' -177.1(2)
C9' C10' C11' C12' -0.1(4)
C15' C10' C11' C12' 178.3(3)
C10' C11' C12' C7' -1.4(4)
C8' C7' C12' C11' 1.8(4)
N1' C7' C12' C11' -179.2(2)
C7' N1' C13' O1' -168.9(2)
C14' N1' C13' O1' 4.0(4)
C7' N1' C13' C1' 12.6(4)
C14' N1' C13' C1' -174.5(2)
C2' C1' C13' O1' -133.9(3)
C6' C1' C13' O1' 42.0(4)
C2' C1' C13' N1' 44.6(4)
C6' C1' C13' N1' -139.5(3)
C9' C10' C15' F2' -129.2(3)
C11' C10' C15' F2' 52.4(4)
C9' C10' C15' F3' 112.2(3)
C11' C10' C15' F3' -66.2(4)
C9' C10' C15' F1' -8.6(4)
C11' C10' C15' F1' 173.0(3)
